data_1552770
loop_
_publ_author_name
'Zhu, Ren-Yi'
'Chen, Long'
'Hu, Xiao-Si'
'Zhou, Feng'
'Zhou, Jian'

_publ_section_title
;
 Enantioselective synthesis of <i>P</i>-chiral tertiary phosphine oxides
 with an ethynyl group <i>via</i> Cu(i)-catalyzed azide-alkyne
 cycloaddition.
;
_journal_issue 1
_journal_name_full 'Chemical science'
_journal_page_first 97
_journal_page_last 106
_journal_paper_doi 10.1039/c9sc04938j
_journal_volume 11
_journal_year 2020
_chemical_formula_moiety 'C15 H16 Au Cl P, C H2 Cl2'
_chemical_formula_sum 'C16 H18 Au Cl3 P'
_chemical_formula_weight 544.59
_space_group_crystal_system triclinic
_space_group_IT_number 2
_space_group_name_Hall '-P 1'
_space_group_name_H-M_alt 'P -1'
_atom_sites_solution_hydrogens geom
_atom_sites_solution_primary dual
_audit_creation_date 2018-02-28
_audit_creation_method
;
Olex2 1.2
(compiled 2017.08.10 svn.r3458 for OlexSys, GUI svn.r5381)
;
_audit_update_record
;
2018-03-01 deposited with the CCDC.	2019-11-06 downloaded from the CCDC.
;
_cell_angle_alpha 72.428(3)
_cell_angle_beta 86.595(3)
_cell_angle_gamma 70.591(3)
_cell_formula_units_Z 2
_cell_length_a 8.6866(3)
_cell_length_b 10.7017(4)
_cell_length_c 11.1556(3)
_cell_measurement_reflns_used 13937
_cell_measurement_temperature 293(2)
_cell_measurement_theta_max 74.1140
_cell_measurement_theta_min 4.1550
_cell_volume 931.50(6)
_computing_cell_refinement 'CrysAlisPro 1.171.39.32a (Rigaku OD, 2017)'
_computing_data_collection 'CrysAlisPro 1.171.39.32a (Rigaku OD, 2017)'
_computing_data_reduction 'CrysAlisPro 1.171.39.32a (Rigaku OD, 2017)'
_computing_molecular_graphics 'Olex2 (Dolomanov et al., 2009)'
_computing_publication_material 'Olex2 (Dolomanov et al., 2009)'
_computing_structure_refinement 'ShelXL (Sheldrick, 2015)'
_computing_structure_solution 'ShelXT (Sheldrick, 2015)'
_diffrn_ambient_temperature 293(2)
_diffrn_detector 'CCD plate'
_diffrn_measured_fraction_theta_full 0.992
_diffrn_measured_fraction_theta_max 0.992
_diffrn_measurement_details
;
List of Runs (angles in degrees, time in seconds):

  # Type    Start    End  Width  t~exp~   \w     \q     \k     \f   Frames
#--------------------------------------------------------------------------
  1  \w    -80.00 -49.00   1.00    1.00    --    0.00 -38.00 150.00   31
  2  \w    -84.00 -59.00   1.00    1.00    --    0.00 -38.00 -60.00   25
  3  \w    -17.00  53.00   1.00    1.00    --    0.00  57.00-180.00   70
  4  \w    -24.00   2.00   1.00    1.00    --    0.00  19.00  60.00   26
  5  \w     13.00  43.00   1.00    1.00    --    0.00  82.00 -90.00   30
  6  \w    -32.00  -1.00   1.00    1.00    --    0.00 -38.00 150.00   31
  7  \w    -31.00  15.00   1.00    1.00    --    0.00  82.00  90.00   46
  8  \w    -87.00   3.00   1.00    1.00    --    0.00 -38.00-120.00   90
  9  \w     10.00  67.00   1.00    1.00    --    0.00  19.00  60.00   57
 10  \w     31.00  67.00   1.00    1.00    --    0.00  82.00  90.00   36
 11  \w    -54.00  15.00   1.00    1.00    --    0.00 -38.00 -60.00   69
 12  \w    -26.00   9.00   1.00    1.00    --    0.00  82.00 -90.00   35
 13  \w     65.00  90.00   1.00    2.00    --   95.80  77.00-150.00   25
 14  \w    160.00 185.00   1.00    2.00    --   95.80  82.00 150.00   25
 15  \w    113.00 175.00   1.00    2.00    --   95.80  71.00  80.32   62
 16  \w     64.00  90.00   1.00    2.00    --   95.80  82.00 150.00   26
 17  \w    160.00 185.00   1.00    2.00    --   95.80  77.00   0.00   25
 18  \w     69.00 100.00   1.00    2.00    --   95.80  71.00  80.32   31
 19  \w     65.00  94.00   1.00    2.00    --   95.80  77.00-116.42   29
 20  \w     59.00 127.00   1.00    2.00    --   95.80 -82.00-180.00   68
 21  \w    113.00 185.00   1.00    2.00    --   95.80  82.00 -90.00   72
 22  \w     65.00  90.00   1.00    2.00    --   95.80  77.00   0.00   25
 23  \w     64.00  90.00   1.00    2.00    --   95.80  82.00-180.00   26
 24  \w     64.00  89.00   1.00    2.00    --   95.80  82.00 120.00   25
 25  \w    117.00 183.00   1.00    2.00    --   95.80  82.00 120.00   66
 26  \w     65.00  90.00   1.00    2.00    --   95.80  77.00  60.00   25
 27  \w    116.00 184.00   1.00    2.00    --   95.80  77.00  60.00   68
 28  \w     65.00  91.00   1.00    2.00    --   95.80  77.00-180.00   26
 29  \w     64.00  96.00   1.00    2.00    --   95.80  82.00 -90.00   32
 30  \w     65.00 101.00   1.00    2.00    --   95.80  77.00  30.00   36
 31  \w     92.00 128.00   1.00    2.00    --   95.80 -82.00 -30.00   36
 32  \w     38.00 123.00   1.00    2.00    --   95.80 -82.00 -90.00   85
 33  \w     71.00 106.00   1.00    2.00    --   95.80  61.00 -81.88   35
 34  \w     43.00  76.00   1.00    2.00    --   95.80 -82.00 -30.00   33
 35  \w    148.00 174.00   1.00    2.00    --   95.80  77.00 150.00   26
 36  \w     65.00  90.00   1.00    2.00    --   95.80  77.00 150.00   25
 37  \w    129.00 184.00   1.00    2.00    --   95.80  82.00 -30.00   55
 38  \w    129.00 179.00   1.00    2.00    --   95.80  70.00 -56.54   50
 39  \w     63.00  94.00   1.00    2.00    --   95.80  82.00-150.00   31
 40  \w     38.00 127.00   1.00    2.00    --   95.80 -82.00 120.00   89
 41  \w     63.00  97.00   1.00    2.00    --   95.80  82.00   0.00   34
 42  \w     63.00  98.00   1.00    2.00    --   95.80  82.00  90.00   35
 43  \w     75.00 150.00   1.00    2.00    --   95.80  45.00-180.00   75
 44  \w     76.00 108.00   1.00    2.00    --   95.80  45.00-150.00   32
 45  \w    127.00 184.00   1.00    2.00    --   95.80  45.00-150.00   57
 46  \w     75.00 184.00   1.00    2.00    --   95.80  45.00-120.00  109
 47  \w     75.00 106.00   1.00    2.00    --   95.80  45.00 -30.00   31
 48  \w    136.00 162.00   1.00    2.00    --   95.80  45.00 -30.00   26
 49  \w     80.00 113.00   1.00    2.00    --   95.80  45.00  30.00   33
 50  \w    130.00 184.00   1.00    2.00    --   95.80  45.00  30.00   54
 51  \w     65.00  91.00   1.00    2.00    --   95.80  82.00  30.00   26
 52  \w     72.00  97.00   1.00    2.00    --   95.80  61.00   0.00   25
 53  \w     75.00 104.00   1.00    2.00    --   95.80  45.00   0.00   29
 54  \w    139.00 184.00   1.00    2.00    --   95.80  45.00   0.00   45
 55  \w     76.00 106.00   1.00    2.00    --   95.80  45.00  60.00   30
 56  \w    123.00 149.00   1.00    2.00    --   95.80  45.00  60.00   26
 57  \w     63.00  94.00   1.00    2.00    --   95.80  82.00 -60.00   31
 58  \w     63.00  89.00   1.00    2.00    --   95.80  82.00 -30.00   26
 59  \w     65.00  90.00   1.00    2.00    --   95.80  77.00 -90.00   25
 60  \w     76.00 110.00   1.00    2.00    --   95.80  45.00 150.00   34
 61  \w     75.00 100.00   1.00    2.00    --   95.80  45.00  90.00   25
 62  \w     65.00  91.00   1.00    2.00    --   95.80  77.00  90.00   26
 63  \w    151.00 176.00   1.00    2.00    --   95.80  77.00-150.00   25
 64  \w     68.00  94.00   1.00    2.00    --   95.80  70.00 -56.54   26
 65  \w    129.00 154.00   1.00    2.00    --   95.80  45.00 150.00   25
 66  \w     74.00 182.00   1.00    2.00    --   95.80  48.00 155.40  108
 67  \w    127.00 176.00   1.00    2.00    --   95.80  34.00 -75.96   49
 68  \w     61.00 103.00   1.00    2.00    --   95.80 -82.00  60.00   42
 69  \w     76.00 102.00   1.00    2.00    --   95.80  34.00 -75.96   26
;
_diffrn_measurement_device 'four-circle diffractometer'
_diffrn_measurement_device_type 'XtaLAB AFC12 (RINC): Kappa dual home/near'
_diffrn_measurement_method '\w scans'
_diffrn_orient_matrix_type 'CrysAlisPro convention (1999,Acta A55,543-557)'
_diffrn_orient_matrix_UB_11 -0.0118526000
_diffrn_orient_matrix_UB_12 0.0564606000
_diffrn_orient_matrix_UB_13 -0.1447779000
_diffrn_orient_matrix_UB_21 0.0694489000
_diffrn_orient_matrix_UB_22 -0.1495539000
_diffrn_orient_matrix_UB_23 -0.0081460000
_diffrn_orient_matrix_UB_31 -0.1745487000
_diffrn_orient_matrix_UB_32 -0.0063439000
_diffrn_orient_matrix_UB_33 -0.0005292000
_diffrn_radiation_monochromator graphite
_diffrn_radiation_probe x-ray
_diffrn_radiation_type CuK\a
_diffrn_radiation_wavelength 1.54184
_diffrn_reflns_av_R_equivalents 0.1194
_diffrn_reflns_av_unetI/netI 0.0633
_diffrn_reflns_Laue_measured_fraction_full 0.992
_diffrn_reflns_Laue_measured_fraction_max 0.992
_diffrn_reflns_limit_h_max 9
_diffrn_reflns_limit_h_min -10
_diffrn_reflns_limit_k_max 12
_diffrn_reflns_limit_k_min -12
_diffrn_reflns_limit_l_max 13
_diffrn_reflns_limit_l_min -13
_diffrn_reflns_number 17430
_diffrn_reflns_point_group_measured_fraction_full 0.992
_diffrn_reflns_point_group_measured_fraction_max 0.992
_diffrn_reflns_theta_full 67.048
_diffrn_reflns_theta_max 67.048
_diffrn_reflns_theta_min 4.161
_diffrn_source 'fine-focus sealed X-ray tube'
_diffrn_source_type 'Enhance (Cu) X-ray Source'
_exptl_absorpt_coefficient_mu 19.528
_exptl_absorpt_correction_T_max 1.00000
_exptl_absorpt_correction_T_min 0.14142
_exptl_absorpt_correction_type multi-scan
_exptl_absorpt_process_details
;
CrysAlisPro 1.171.39.32a (Rigaku Oxford Diffraction, 2017)
Empirical absorption correction using spherical harmonics,
 implemented in SCALE3 ABSPACK scaling algorithm.
;
_exptl_crystal_colour 'clear light colourless'
_exptl_crystal_colour_lustre clear
_exptl_crystal_colour_modifier light
_exptl_crystal_colour_primary colourless
_exptl_crystal_density_diffrn 1.942
_exptl_crystal_description block
_exptl_crystal_F_000 518
_exptl_crystal_size_max 0.31
_exptl_crystal_size_mid 0.17
_exptl_crystal_size_min 0.07
_refine_diff_density_max 2.271
_refine_diff_density_min -2.080
_refine_diff_density_rms 0.209
_refine_ls_extinction_method none
_refine_ls_goodness_of_fit_ref 1.081
_refine_ls_hydrogen_treatment constr
_refine_ls_matrix_type full
_refine_ls_number_parameters 191
_refine_ls_number_reflns 3313
_refine_ls_number_restraints 0
_refine_ls_restrained_S_all 1.081
_refine_ls_R_factor_all 0.0604
_refine_ls_R_factor_gt 0.0570
_refine_ls_shift/su_max 0.001
_refine_ls_shift/su_mean 0.000
_refine_ls_structure_factor_coef Fsqd
_refine_ls_weighting_details 'w=1/[\s^2^(Fo^2^)+(0.1100P)^2^] where P=(Fo^2^+2Fc^2^)/3'
_refine_ls_weighting_scheme calc
_refine_ls_wR_factor_gt 0.1508
_refine_ls_wR_factor_ref 0.1531
_reflns_Friedel_coverage 0.000
_reflns_number_gt 3039
_reflns_number_total 3313
_reflns_threshold_expression 'I > 2\s(I)'
_cod_data_source_file c9sc04938j3.cif
_cod_data_source_block exp_248
_cod_depositor_comments
;Adding full bibliography for 1552766--1552772.cif.

 Adding full bibliography for 1552766--1552772.cif.
;
_cod_database_code 1552770
_shelx_shelxl_version_number 2016/6
_shelx_space_group_comment
;
The symmetry employed for this shelxl refinement is uniquely defined
by the following loop, which should always be used as a source of
symmetry information in preference to the above space-group names.
They are only intended as comments.
;
_shelx_estimated_absorpt_t_max 0.342
_shelx_estimated_absorpt_t_min 0.065
_reflns_odcompleteness_completeness 99.46
_reflns_odcompleteness_iscentric 1
_reflns_odcompleteness_theta 66.97
_olex2_refinement_description
;
1. Fixed Uiso
 At 1.2 times of:
  All C(H) groups, All C(H,H) groups
 At 1.5 times of:
  All C(H,H,H) groups
2.a Secondary CH2 refined with riding coordinates:
 C13(H13A,H13B), C14(H14A,H14B), C16(H16A,H16B)
2.b Aromatic/amide H refined with riding coordinates:
 C6(H6), C12(H12), C11(H11), C2(H2), C10(H10), C9(H9), C5(H5), C4(H4), C3(H3)
2.c Idealised Me refined as rotating group:
 C15(H15A,H15B,H15C)
;
_olex2_submission_special_instructions 'No special instructions were received'
_oxdiff_exptl_absorpt_empirical_details
;
Empirical correction (ABSPACK) includes:
- Absorption correction using spherical harmonics
- Frame scaling
;
_oxdiff_exptl_absorpt_empirical_full_max 9.756
_oxdiff_exptl_absorpt_empirical_full_min 0.224

loop_
_space_group_symop_operation_xyz
'x, y, z'
'-x, -y, -z'

loop_
_atom_site_label
_atom_site_type_symbol
_atom_site_fract_x
_atom_site_fract_y
_atom_site_fract_z
_atom_site_U_iso_or_equiv
_atom_site_adp_type
_atom_site_occupancy
_atom_site_site_symmetry_order
_atom_site_calc_flag
_atom_site_refinement_flags_posn
Au1 Au 0.74022(4) 0.36666(3) 0.76974(2) 0.0509(2) Uani 1 1 d .
P1 P 0.6801(3) 0.5789(2) 0.78974(18) 0.0439(5) Uani 1 1 d .
Cl1 Cl 0.8014(4) 0.1480(3) 0.7542(3) 0.0804(7) Uani 1 1 d .
Cl2 Cl 0.3076(7) 0.3435(5) 0.7605(4) 0.1292(13) Uani 1 1 d .
Cl3 Cl 0.2709(9) 0.1026(5) 0.9548(6) 0.169(2) Uani 1 1 d .
C1 C 0.7491(10) 0.6982(8) 0.6616(6) 0.0471(17) Uani 1 1 d .
C7 C 0.4630(10) 0.6675(7) 0.7952(7) 0.0482(16) Uani 1 1 d .
C8 C 0.3548(11) 0.6857(8) 0.6983(8) 0.057(2) Uani 1 1 d .
C6 C 0.8510(13) 0.6483(10) 0.5734(8) 0.068(2) Uani 1 1 d .
H6 H 0.885854 0.553943 0.581278 0.081 Uiso 1 1 calc R
C13 C 0.7761(10) 0.5736(8) 0.9314(7) 0.0494(17) Uani 1 1 d .
H13A H 0.754351 0.667861 0.933629 0.059 Uiso 1 1 calc R
H13B H 0.727997 0.526212 1.004014 0.059 Uiso 1 1 calc R
C14 C 0.9590(9) 0.5006(8) 0.9402(6) 0.0496(17) Uani 1 1 d .
H14A H 1.006924 0.546667 0.866666 0.060 Uiso 1 1 calc R
H14B H 0.980829 0.405662 0.940081 0.060 Uiso 1 1 calc R
C12 C 0.3996(11) 0.7184(9) 0.8959(8) 0.058(2) Uani 1 1 d .
H12 H 0.470062 0.705348 0.961525 0.070 Uiso 1 1 calc R
C11 C 0.2358(13) 0.7871(9) 0.9002(9) 0.068(2) Uani 1 1 d .
H11 H 0.196880 0.823373 0.966329 0.082 Uiso 1 1 calc R
C2 C 0.6999(15) 0.8373(9) 0.6513(10) 0.079(3) Uani 1 1 d .
H2 H 0.632810 0.870595 0.710731 0.095 Uiso 1 1 calc R
C10 C 0.1309(12) 0.8020(9) 0.8072(10) 0.071(3) Uani 1 1 d .
H10 H 0.019254 0.845220 0.810891 0.085 Uiso 1 1 calc R
C9 C 0.1906(13) 0.7529(10) 0.7086(10) 0.073(3) Uani 1 1 d .
H9 H 0.117437 0.765206 0.645085 0.088 Uiso 1 1 calc R
C15 C 0.4144(15) 0.6401(13) 0.5854(10) 0.087(3) Uani 1 1 d .
H15A H 0.431837 0.715887 0.520294 0.130 Uiso 1 1 calc GR
H15B H 0.334455 0.610913 0.555810 0.130 Uiso 1 1 calc GR
H15C H 0.515246 0.563999 0.607322 0.130 Uiso 1 1 calc GR
C5 C 0.9009(16) 0.7379(12) 0.4739(9) 0.081(3) Uani 1 1 d .
H5 H 0.968056 0.704521 0.414555 0.097 Uiso 1 1 calc R
C4 C 0.8502(15) 0.8765(12) 0.4640(9) 0.078(3) Uani 1 1 d .
H4 H 0.883274 0.936978 0.397115 0.094 Uiso 1 1 calc R
C3 C 0.7502(15) 0.9284(10) 0.5521(11) 0.083(3) Uani 1 1 d .
H3 H 0.717380 1.022515 0.544829 0.100 Uiso 1 1 calc R
C16 C 0.367(3) 0.158(2) 0.8105(19) 0.160(9) Uani 1 1 d .
H16A H 0.484358 0.118271 0.823399 0.192 Uiso 1 1 calc R
H16B H 0.333337 0.127207 0.746272 0.192 Uiso 1 1 calc R

loop_
_atom_site_aniso_label
_atom_site_aniso_U_11
_atom_site_aniso_U_22
_atom_site_aniso_U_33
_atom_site_aniso_U_23
_atom_site_aniso_U_13
_atom_site_aniso_U_12
Au1 0.0606(3) 0.0423(2) 0.0441(2) -0.00870(15) 0.00226(17) -0.01349(17)
P1 0.0493(12) 0.0421(9) 0.0365(9) -0.0082(7) -0.0029(8) -0.0124(8)
Cl1 0.108(2) 0.0488(12) 0.0819(15) -0.0243(11) 0.0154(14) -0.0204(12)
Cl2 0.146(3) 0.119(3) 0.114(3) -0.039(2) 0.020(2) -0.030(2)
Cl3 0.211(6) 0.109(3) 0.203(6) -0.050(3) 0.027(5) -0.075(4)
C1 0.049(5) 0.047(4) 0.039(3) -0.007(3) 0.002(3) -0.013(3)
C7 0.053(5) 0.045(4) 0.043(4) -0.007(3) -0.007(3) -0.016(3)
C8 0.062(5) 0.048(4) 0.055(4) -0.008(3) -0.019(4) -0.015(3)
C6 0.084(7) 0.055(5) 0.059(5) -0.013(4) 0.010(4) -0.022(4)
C13 0.052(5) 0.051(4) 0.040(3) -0.011(3) -0.007(3) -0.011(3)
C14 0.049(5) 0.053(4) 0.042(4) -0.005(3) -0.007(3) -0.017(3)
C12 0.060(5) 0.060(5) 0.049(4) -0.015(3) 0.007(4) -0.014(4)
C11 0.071(6) 0.050(4) 0.064(5) -0.005(4) 0.011(5) -0.009(4)
C2 0.102(8) 0.039(4) 0.079(6) 0.000(4) 0.007(5) -0.017(4)
C10 0.049(5) 0.050(4) 0.092(7) -0.001(4) 0.010(5) -0.010(4)
C9 0.063(6) 0.062(5) 0.083(6) -0.003(5) -0.024(5) -0.017(4)
C15 0.086(8) 0.099(8) 0.068(6) -0.029(5) -0.025(5) -0.011(6)
C5 0.103(9) 0.090(7) 0.055(5) -0.014(5) 0.019(5) -0.049(6)
C4 0.089(8) 0.077(6) 0.057(5) 0.011(4) -0.001(5) -0.042(6)
C3 0.087(8) 0.047(5) 0.101(8) 0.007(5) -0.001(6) -0.030(5)
C16 0.20(2) 0.119(13) 0.124(13) -0.058(11) -0.017(13) 0.020(13)

loop_
_atom_type_symbol
_atom_type_description
_atom_type_scat_dispersion_real
_atom_type_scat_dispersion_imag
_atom_type_scat_source
C C 0.0181 0.0091 'International Tables Vol C Tables 4.2.6.8 and 6.1.1.4'
H H 0.0000 0.0000 'International Tables Vol C Tables 4.2.6.8 and 6.1.1.4'
Au Au -4.4197 7.2980 'International Tables Vol C Tables 4.2.6.8 and 6.1.1.4'
Cl Cl 0.3639 0.7018 'International Tables Vol C Tables 4.2.6.8 and 6.1.1.4'
P P 0.2955 0.4335 'International Tables Vol C Tables 4.2.6.8 and 6.1.1.4'

loop_
_geom_angle_atom_site_label_1
_geom_angle_atom_site_label_2
_geom_angle_atom_site_label_3
_geom_angle
_geom_angle_site_symmetry_1
_geom_angle_site_symmetry_3
P1 Au1 Cl1 178.69(7) . .
C1 P1 Au1 114.0(3) . .
C7 P1 Au1 113.9(3) . .
C7 P1 C1 104.7(3) . .
C13 P1 Au1 111.4(3) . .
C13 P1 C1 105.2(4) . .
C13 P1 C7 106.9(4) . .
C6 C1 P1 119.8(6) . .
C2 C1 P1 120.4(7) . .
C2 C1 C6 119.8(8) . .
C8 C7 P1 120.4(6) . .
C12 C7 P1 121.2(6) . .
C12 C7 C8 118.5(8) . .
C7 C8 C15 121.4(8) . .
C9 C8 C7 117.5(8) . .
C9 C8 C15 121.0(8) . .
C1 C6 H6 119.7 . .
C5 C6 C1 120.5(9) . .
C5 C6 H6 119.7 . .
P1 C13 H13A 109.0 . .
P1 C13 H13B 109.0 . .
H13A C13 H13B 107.8 . .
C14 C13 P1 112.7(5) . .
C14 C13 H13A 109.0 . .
C14 C13 H13B 109.0 . .
C13 C14 C14 112.5(8) . 2_767
C13 C14 H14A 109.1 . .
C13 C14 H14B 109.1 . .
C14 C14 H14A 109.1 2_767 .
C14 C14 H14B 109.1 2_767 .
H14A C14 H14B 107.8 . .
C7 C12 H12 119.2 . .
C11 C12 C7 121.6(9) . .
C11 C12 H12 119.2 . .
C12 C11 H11 120.2 . .
C10 C11 C12 119.6(9) . .
C10 C11 H11 120.2 . .
C1 C2 H2 119.9 . .
C1 C2 C3 120.2(10) . .
C3 C2 H2 119.9 . .
C11 C10 H10 120.3 . .
C11 C10 C9 119.5(9) . .
C9 C10 H10 120.3 . .
C8 C9 H9 118.4 . .
C10 C9 C8 123.2(9) . .
C10 C9 H9 118.4 . .
C8 C15 H15A 109.5 . .
C8 C15 H15B 109.5 . .
C8 C15 H15C 109.5 . .
H15A C15 H15B 109.5 . .
H15A C15 H15C 109.5 . .
H15B C15 H15C 109.5 . .
C6 C5 H5 120.4 . .
C4 C5 C6 119.2(10) . .
C4 C5 H5 120.4 . .
C5 C4 H4 119.4 . .
C5 C4 C3 121.3(8) . .
C3 C4 H4 119.4 . .
C2 C3 H3 120.5 . .
C4 C3 C2 119.0(9) . .
C4 C3 H3 120.5 . .
Cl2 C16 Cl3 109.3(9) . .
Cl2 C16 H16A 109.8 . .
Cl2 C16 H16B 109.8 . .
Cl3 C16 H16A 109.8 . .
Cl3 C16 H16B 109.8 . .
H16A C16 H16B 108.3 . .

loop_
_geom_bond_atom_site_label_1
_geom_bond_atom_site_label_2
_geom_bond_distance
_geom_bond_site_symmetry_2
Au1 P1 2.233(2) .
Au1 Cl1 2.279(3) .
P1 C1 1.827(8) .
P1 C7 1.814(8) .
P1 C13 1.808(7) .
Cl2 C16 1.79(2) .
Cl3 C16 1.80(2) .
C1 C6 1.393(12) .
C1 C2 1.375(12) .
C7 C8 1.402(10) .
C7 C12 1.399(11) .
C8 C9 1.383(14) .
C8 C15 1.489(14) .
C6 H6 0.9300 .
C6 C5 1.384(13) .
C13 H13A 0.9700 .
C13 H13B 0.9700 .
C13 C14 1.514(11) .
C14 C14 1.544(14) 2_767
C14 H14A 0.9700 .
C14 H14B 0.9700 .
C12 H12 0.9300 .
C12 C11 1.373(13) .
C11 H11 0.9300 .
C11 C10 1.360(15) .
C2 H2 0.9300 .
C2 C3 1.393(14) .
C10 H10 0.9300 .
C10 C9 1.362(15) .
C9 H9 0.9300 .
C15 H15A 0.9600 .
C15 H15B 0.9600 .
C15 H15C 0.9600 .
C5 H5 0.9300 .
C5 C4 1.370(17) .
C4 H4 0.9300 .
C4 C3 1.392(17) .
C3 H3 0.9300 .
C16 H16A 0.9700 .
C16 H16B 0.9700 .
